data_7109429
loop_
_publ_author_name
'Marco Blangetti'
'Helge Muller-Bunz'
'Donal F. O'Shea'

_publ_section_title
;
 First asymmetric synthesis of planar chiral [2.2]metacyclophanes
;
_journal_name_full Chem.Commun.
_journal_page_first 6125
_journal_paper_doi 10.1039/c3cc42275e
_journal_volume 49
_journal_year 2013
_chemical_absolute_configuration ad
_chemical_formula_moiety 'C20 H22 O3'
_chemical_formula_sum 'C20 H22 O3'
_chemical_formula_weight 310.38
_chemical_name_systematic
;
?
;
_space_group_IT_number 4
_symmetry_cell_setting monoclinic
_symmetry_space_group_name_Hall 'P 2yb'
_symmetry_space_group_name_H-M 'P 1 21 1'
_atom_sites_solution_hydrogens geom
_atom_sites_solution_primary direct
_atom_sites_solution_secondary difmap
_audit_creation_method SHELXL-97
_cell_angle_alpha 90.00
_cell_angle_beta 107.081(1)
_cell_angle_gamma 90.00
_cell_formula_units_Z 2
_cell_length_a 8.15436(7)
_cell_length_b 8.76221(7)
_cell_length_c 12.1310(1)
_cell_measurement_reflns_used 12925
_cell_measurement_temperature 100(2)
_cell_measurement_theta_max 76.4317
_cell_measurement_theta_min 3.8088
_cell_volume 828.530(13)
_computing_cell_refinement
;
CrysAlisPro, Agilent Technologies,
Version 1.171.34.49 (release 20-01-2011 CrysAlis171 .NET)
(compiled Jan 20 2011,15:58:25)
;
_computing_data_collection
;
CrysAlisPro, Agilent Technologies,
Version 1.171.34.49 (release 20-01-2011 CrysAlis171 .NET)
(compiled Jan 20 2011,15:58:25)
;
_computing_data_reduction
;
CrysAlisPro, Agilent Technologies,
Version 1.171.34.49 (release 20-01-2011 CrysAlis171 .NET)
(compiled Jan 20 2011,15:58:25)
;
_computing_structure_refinement 'SHELXL-97 (Sheldrick, 2008)'
_computing_structure_solution 'SHELXS-97 (Sheldrick, 2008)'
_diffrn_ambient_temperature 100(2)
_diffrn_detector_area_resol_mean 10.3196
_diffrn_measured_fraction_theta_full 0.994
_diffrn_measured_fraction_theta_max 0.994
_diffrn_measurement_device_type 'SuperNova, Dual, Cu at zero, Atlas'
_diffrn_measurement_method '\w scans'
_diffrn_radiation_monochromator mirror
_diffrn_radiation_source 'SuperNova (Cu) X-ray Source'
_diffrn_radiation_type CuK\a
_diffrn_radiation_wavelength 1.54184
_diffrn_reflns_av_R_equivalents 0.0231
_diffrn_reflns_av_sigmaI/netI 0.0150
_diffrn_reflns_limit_h_max 10
_diffrn_reflns_limit_h_min -10
_diffrn_reflns_limit_k_max 11
_diffrn_reflns_limit_k_min -10
_diffrn_reflns_limit_l_max 15
_diffrn_reflns_limit_l_min -13
_diffrn_reflns_number 16971
_diffrn_reflns_theta_full 76.63
_diffrn_reflns_theta_max 76.63
_diffrn_reflns_theta_min 3.81
_exptl_absorpt_coefficient_mu 0.658
_exptl_absorpt_correction_T_max 0.926
_exptl_absorpt_correction_T_min 0.842
_exptl_absorpt_correction_type analytical
_exptl_absorpt_process_details
;
CrysAlisPro, Agilent Technologies,
Version 1.171.34.49 (release 20-01-2011 CrysAlis171 .NET)
(compiled Jan 20 2011,15:58:25)
Analytical numeric absorption correction using a multifaceted crystal
model based on expressions derived by R.C. Clark & J.S. Reid.
(Clark, R. C. & Reid, J. S. (1995). Acta Cryst. A51, 887-897)
;
_exptl_crystal_colour colourless
_exptl_crystal_density_diffrn 1.244
_exptl_crystal_density_method 'not measured'
_exptl_crystal_description prism
_exptl_crystal_F_000 332
_exptl_crystal_size_max 0.3840
_exptl_crystal_size_mid 0.2026
_exptl_crystal_size_min 0.1554
_refine_diff_density_max 0.193
_refine_diff_density_min -0.172
_refine_diff_density_rms 0.036
_refine_ls_abs_structure_details 'Flack H D (1983), Acta Cryst. A39, 876-881'
_refine_ls_abs_structure_Flack 0.06(13)
_refine_ls_extinction_method none
_refine_ls_goodness_of_fit_ref 1.067
_refine_ls_hydrogen_treatment constr
_refine_ls_matrix_type full
_refine_ls_number_parameters 210
_refine_ls_number_reflns 3445
_refine_ls_number_restraints 1
_refine_ls_restrained_S_all 1.067
_refine_ls_R_factor_all 0.0273
_refine_ls_R_factor_gt 0.0269
_refine_ls_shift/su_max 0.000
_refine_ls_shift/su_mean 0.000
_refine_ls_structure_factor_coef Fsqd
_refine_ls_weighting_details 'calc w=1/[\s^2^(Fo^2^)+(0.0453P)^2^+0.1148P] where P=(Fo^2^+2Fc^2^)/3'
_refine_ls_weighting_scheme calc
_refine_ls_wR_factor_gt 0.0728
_refine_ls_wR_factor_ref 0.0732
_reflns_number_gt 3405
_reflns_number_total 3445
_reflns_threshold_expression I>2\s(I)
_cod_data_source_file c3cc42275e.txt
_cod_data_source_block osh105
_cod_original_cell_volume 828.530(12)
_cod_original_sg_symbol_H-M 'P 21'
_cod_database_code 7109429

loop_
_symmetry_equiv_pos_as_xyz
'x, y, z'
'-x, y+1/2, -z'

loop_
_atom_site_label
_atom_site_type_symbol
_atom_site_fract_x
_atom_site_fract_y
_atom_site_fract_z
_atom_site_U_iso_or_equiv
_atom_site_adp_type
_atom_site_occupancy
_atom_site_symmetry_multiplicity
_atom_site_calc_flag
_atom_site_refinement_flags
C1 C 0.33507(13) 0.85646(11) 0.14170(9) 0.0167(2) Uani 1 1 d .
C7 C 0.18984(13) 0.74676(13) 0.09623(9) 0.0177(2) Uani 1 1 d .
O1 O 0.20689(10) 0.61245(10) 0.08161(9) 0.0316(2) Uani 1 1 d .
O2 O 0.03947(9) 0.81817(9) 0.07338(7) 0.02132(17) Uani 1 1 d .
C8 C -0.11392(13) 0.72826(14) 0.01899(10) 0.0226(2) Uani 1 1 d .
H8A H -0.2131 0.7707 0.0401 0.027 Uiso 1 1 calc R
H8B H -0.0965 0.6216 0.0469 0.027 Uiso 1 1 calc R
C9 C -0.15023(15) 0.73133(14) -0.11006(10) 0.0239(2) Uani 1 1 d .
H9A H -0.1514 0.8373 -0.1362 0.036 Uiso 1 1 calc R
H9B H -0.2621 0.6843 -0.1464 0.036 Uiso 1 1 calc R
H9C H -0.0608 0.6744 -0.1316 0.036 Uiso 1 1 calc R
C2 C 0.40973(14) 0.92398(12) 0.06293(9) 0.0168(2) Uani 1 1 d .
O3 O 0.33106(10) 0.88980(9) -0.05025(6) 0.01983(17) Uani 1 1 d .
C10 C 0.40216(15) 0.95714(14) -0.13369(10) 0.0236(2) Uani 1 1 d .
H10A H 0.4091 1.0681 -0.1229 0.035 Uiso 1 1 calc R
H10B H 0.3287 0.9335 -0.2115 0.035 Uiso 1 1 calc R
H10C H 0.5173 0.9159 -0.1238 0.035 Uiso 1 1 calc R
C3 C 0.55601(13) 1.01453(12) 0.10203(9) 0.0175(2) Uani 1 1 d .
H3 H 0.6128 1.0520 0.0495 0.021 Uiso 1 1 calc R
C4 C 0.61826(13) 1.04958(12) 0.21954(9) 0.0171(2) Uani 1 1 d .
C5 C 0.52912(13) 0.99751(12) 0.29391(9) 0.0172(2) Uani 1 1 d .
H5 H 0.5590 1.0356 0.3706 0.021 Uiso 1 1 calc R
C6 C 0.39681(13) 0.89076(12) 0.25884(9) 0.0172(2) Uani 1 1 d .
C11 C 0.79620(13) 1.11485(13) 0.26949(9) 0.0194(2) Uani 1 1 d .
H11A H 0.7979 1.1824 0.3352 0.023 Uiso 1 1 calc R
H11B H 0.8269 1.1768 0.2102 0.023 Uiso 1 1 calc R
C12 C 0.93113(13) 0.98373(13) 0.31141(10) 0.0208(2) Uani 1 1 d .
H12A H 0.9319 0.9177 0.2454 0.025 Uiso 1 1 calc R
H12B H 1.0471 1.0282 0.3431 0.025 Uiso 1 1 calc R
C13 C 0.35195(13) 0.79448(14) 0.34917(9) 0.0209(2) Uani 1 1 d .
H13A H 0.2365 0.7494 0.3165 0.025 Uiso 1 1 calc R
H13B H 0.3497 0.8592 0.4156 0.025 Uiso 1 1 calc R
C14 C 0.48816(15) 0.66370(13) 0.39081(10) 0.0230(2) Uani 1 1 d .
H14A H 0.4567 0.5998 0.4488 0.028 Uiso 1 1 calc R
H14B H 0.4885 0.5978 0.3246 0.028 Uiso 1 1 calc R
C15 C 0.88682(13) 0.88969(12) 0.40302(9) 0.0199(2) Uani 1 1 d .
C16 C 0.94048(14) 0.93385(14) 0.51872(10) 0.0242(2) Uani 1 1 d .
H16 H 1.0307 1.0059 0.5445 0.029 Uiso 1 1 calc R
C17 C 0.86217(16) 0.87263(15) 0.59632(10) 0.0273(3) Uani 1 1 d .
H17 H 0.9050 0.8972 0.6759 0.033 Uiso 1 1 calc R
C18 C 0.72166(15) 0.77577(14) 0.55827(10) 0.0250(3) Uani 1 1 d .
H18 H 0.6639 0.7406 0.6110 0.030 Uiso 1 1 calc R
C19 C 0.66519(14) 0.73000(13) 0.44306(10) 0.0213(2) Uani 1 1 d .
C20 C 0.75832(14) 0.77914(12) 0.36922(10) 0.0197(2) Uani 1 1 d .
H20 H 0.7334 0.7362 0.2942 0.024 Uiso 1 1 calc R

loop_
_atom_site_aniso_label
_atom_site_aniso_U_11
_atom_site_aniso_U_22
_atom_site_aniso_U_33
_atom_site_aniso_U_23
_atom_site_aniso_U_13
_atom_site_aniso_U_12
C1 0.0144(4) 0.0151(5) 0.0202(5) 0.0009(4) 0.0044(4) 0.0012(4)
C7 0.0178(5) 0.0187(5) 0.0175(5) 0.0013(4) 0.0067(4) 0.0002(4)
O1 0.0232(4) 0.0175(4) 0.0513(6) -0.0014(4) 0.0067(4) -0.0001(3)
O2 0.0151(3) 0.0208(4) 0.0265(4) -0.0041(3) 0.0038(3) -0.0002(3)
C8 0.0144(5) 0.0284(6) 0.0245(5) -0.0033(5) 0.0048(4) -0.0038(4)
C9 0.0227(5) 0.0246(5) 0.0240(5) -0.0052(4) 0.0061(4) -0.0044(4)
C2 0.0178(5) 0.0159(5) 0.0160(5) 0.0004(4) 0.0040(4) 0.0026(4)
O3 0.0217(3) 0.0227(4) 0.0146(3) -0.0005(3) 0.0045(3) -0.0043(3)
C10 0.0279(6) 0.0266(6) 0.0164(5) 0.0011(4) 0.0065(4) -0.0047(4)
C3 0.0179(5) 0.0166(5) 0.0182(5) 0.0026(4) 0.0058(4) 0.0007(4)
C4 0.0166(5) 0.0140(5) 0.0196(5) 0.0015(4) 0.0036(4) 0.0012(4)
C5 0.0176(5) 0.0178(5) 0.0158(4) -0.0004(4) 0.0044(4) 0.0033(4)
C6 0.0158(4) 0.0185(5) 0.0181(5) 0.0017(4) 0.0063(4) 0.0030(4)
C11 0.0178(5) 0.0186(5) 0.0208(5) 0.0004(4) 0.0041(4) -0.0020(4)
C12 0.0155(5) 0.0229(6) 0.0234(5) -0.0006(4) 0.0048(4) -0.0004(4)
C13 0.0197(5) 0.0248(6) 0.0193(5) 0.0015(4) 0.0073(4) -0.0020(4)
C14 0.0264(6) 0.0211(5) 0.0221(5) 0.0055(4) 0.0083(4) -0.0011(5)
C15 0.0168(5) 0.0193(5) 0.0220(5) 0.0019(4) 0.0033(4) 0.0043(4)
C16 0.0199(5) 0.0258(6) 0.0230(5) 0.0006(4) 0.0001(4) 0.0005(4)
C17 0.0293(6) 0.0304(6) 0.0181(5) 0.0028(5) 0.0006(4) 0.0032(5)
C18 0.0269(5) 0.0268(6) 0.0204(5) 0.0074(4) 0.0057(4) 0.0029(5)
C19 0.0235(5) 0.0172(5) 0.0224(5) 0.0046(4) 0.0055(4) 0.0032(4)
C20 0.0205(5) 0.0171(5) 0.0205(5) 0.0007(4) 0.0042(4) 0.0037(4)

loop_
_atom_type_symbol
_atom_type_description
_atom_type_scat_dispersion_real
_atom_type_scat_dispersion_imag
_atom_type_scat_source
C C 0.0181 0.0091 'International Tables Vol C Tables 4.2.6.8 and 6.1.1.4'
H H 0.0000 0.0000 'International Tables Vol C Tables 4.2.6.8 and 6.1.1.4'
O O 0.0492 0.0322 'International Tables Vol C Tables 4.2.6.8 and 6.1.1.4'

loop_
_geom_angle_atom_site_label_1
_geom_angle_atom_site_label_2
_geom_angle_atom_site_label_3
_geom_angle
C6 C1 C2 120.23(9)
C6 C1 C7 121.54(9)
C2 C1 C7 118.22(9)
O1 C7 O2 124.59(10)
O1 C7 C1 124.61(10)
O2 C7 C1 110.79(9)
C7 O2 C8 117.03(9)
O2 C8 C9 109.92(9)
O2 C8 H8A 109.7
C9 C8 H8A 109.7
O2 C8 H8B 109.7
C9 C8 H8B 109.7
H8A C8 H8B 108.2
C8 C9 H9A 109.5
C8 C9 H9B 109.5
H9A C9 H9B 109.5
C8 C9 H9C 109.5
H9A C9 H9C 109.5
H9B C9 H9C 109.5
O3 C2 C3 124.64(9)
O3 C2 C1 114.92(9)
C3 C2 C1 120.41(9)
C2 O3 C10 116.83(8)
O3 C10 H10A 109.5
O3 C10 H10B 109.5
H10A C10 H10B 109.5
O3 C10 H10C 109.5
H10A C10 H10C 109.5
H10B C10 H10C 109.5
C2 C3 C4 119.30(10)
C2 C3 H3 120.4
C4 C3 H3 120.4
C5 C4 C3 119.09(10)
C5 C4 C11 119.15(9)
C3 C4 C11 120.65(9)
C4 C5 C6 121.74(9)
C4 C5 H5 119.1
C6 C5 H5 119.1
C1 C6 C5 118.06(9)
C1 C6 C13 121.82(9)
C5 C6 C13 118.88(9)
C4 C11 C12 110.63(9)
C4 C11 H11A 109.5
C12 C11 H11A 109.5
C4 C11 H11B 109.5
C12 C11 H11B 109.5
H11A C11 H11B 108.1
C15 C12 C11 109.97(8)
C15 C12 H12A 109.7
C11 C12 H12A 109.7
C15 C12 H12B 109.7
C11 C12 H12B 109.7
H12A C12 H12B 108.2
C6 C13 C14 109.95(8)
C6 C13 H13A 109.7
C14 C13 H13A 109.7
C6 C13 H13B 109.7
C14 C13 H13B 109.7
H13A C13 H13B 108.2
C19 C14 C13 110.61(9)
C19 C14 H14A 109.5
C13 C14 H14A 109.5
C19 C14 H14B 109.5
C13 C14 H14B 109.5
H14A C14 H14B 108.1
C16 C15 C20 118.27(10)
C16 C15 C12 121.09(10)
C20 C15 C12 118.90(9)
C17 C16 C15 120.18(11)
C17 C16 H16 119.9
C15 C16 H16 119.9
C16 C17 C18 120.52(11)
C16 C17 H17 119.7
C18 C17 H17 119.7
C17 C18 C19 120.32(11)
C17 C18 H18 119.8
C19 C18 H18 119.8
C18 C19 C20 118.06(11)
C18 C19 C14 121.59(10)
C20 C19 C14 118.69(10)
C15 C20 C19 121.73(10)
C15 C20 H20 119.1
C19 C20 H20 119.1

loop_
_geom_bond_atom_site_label_1
_geom_bond_atom_site_label_2
_geom_bond_distance
C1 C6 1.3938(14)
C1 C2 1.4056(14)
C1 C7 1.4989(14)
C7 O1 1.2043(14)
C7 O2 1.3312(13)
O2 C8 1.4615(12)
C8 C9 1.5056(16)
C8 H8A 0.9900
C8 H8B 0.9900
C9 H9A 0.9800
C9 H9B 0.9800
C9 H9C 0.9800
C2 O3 1.3670(13)
C2 C3 1.3946(15)
O3 C10 1.4332(13)
C10 H10A 0.9800
C10 H10B 0.9800
C10 H10C 0.9800
C3 C4 1.3997(14)
C3 H3 0.9500
C4 C5 1.3913(15)
C4 C11 1.5109(14)
C5 C6 1.3965(14)
C5 H5 0.9500
C6 C13 1.5107(14)
C11 C12 1.5687(15)
C11 H11A 0.9900
C11 H11B 0.9900
C12 C15 1.5101(15)
C12 H12A 0.9900
C12 H12B 0.9900
C13 C14 1.5724(15)
C13 H13A 0.9900
C13 H13B 0.9900
C14 C19 1.5118(15)
C14 H14A 0.9900
C14 H14B 0.9900
C15 C16 1.3966(16)
C15 C20 1.3972(15)
C16 C17 1.3909(18)
C16 H16 0.9500
C17 C18 1.3912(18)
C17 H17 0.9500
C18 C19 1.3958(16)
C18 H18 0.9500
C19 C20 1.4015(16)
C20 H20 0.9500

loop_
_geom_torsion_atom_site_label_1
_geom_torsion_atom_site_label_2
_geom_torsion_atom_site_label_3
_geom_torsion_atom_site_label_4
_geom_torsion
C6 C1 C7 O1 -93.35(14)
C2 C1 C7 O1 86.10(14)
C6 C1 C7 O2 87.13(12)
C2 C1 C7 O2 -93.42(11)
O1 C7 O2 C8 -4.66(16)
C1 C7 O2 C8 174.86(8)
C7 O2 C8 C9 -87.12(12)
C6 C1 C2 O3 -175.76(9)
C7 C1 C2 O3 4.78(14)
C6 C1 C2 C3 6.00(15)
C7 C1 C2 C3 -173.47(9)
C3 C2 O3 C10 -2.29(15)
C1 C2 O3 C10 179.54(9)
O3 C2 C3 C4 175.85(10)
C1 C2 C3 C4 -6.08(15)
C2 C3 C4 C5 -2.21(15)
C2 C3 C4 C11 165.67(9)
C3 C4 C5 C6 10.92(15)
C11 C4 C5 C6 -157.14(10)
C2 C1 C6 C5 2.40(15)
C7 C1 C6 C5 -178.15(9)
C2 C1 C6 C13 -164.77(10)
C7 C1 C6 C13 14.68(15)
C4 C5 C6 C1 -10.95(15)
C4 C5 C6 C13 156.60(10)
C5 C4 C11 C12 77.88(12)
C3 C4 C11 C12 -89.99(12)
C4 C11 C12 C15 -59.92(11)
C1 C6 C13 C14 90.00(11)
C5 C6 C13 C14 -77.07(12)
C6 C13 C14 C19 60.33(12)
C11 C12 C15 C16 -84.97(12)
C11 C12 C15 C20 79.74(12)
C20 C15 C16 C17 -2.43(16)
C12 C15 C16 C17 162.37(10)
C15 C16 C17 C18 -4.78(18)
C16 C17 C18 C19 4.65(18)
C17 C18 C19 C20 2.66(17)
C17 C18 C19 C14 -162.43(11)
C13 C14 C19 C18 84.39(12)
C13 C14 C19 C20 -80.61(13)
C16 C15 C20 C19 10.01(16)
C12 C15 C20 C19 -155.13(10)
C18 C19 C20 C15 -10.12(16)
C14 C19 C20 C15 155.41(10)
